data_2223229
loop_
_publ_author_name
'He, Long'

_publ_section_title
;
 5-Benzoyl-<i>N</i>,4-diphenyl-4,5-dihydro-1<i>H</i>-pyrazole-3-carboxamide
;
_journal_coeditor_code XU2571
_journal_issue 9
_journal_name_full 'Acta Crystallographica Section E'
_journal_page_first o2281
_journal_paper_doi 10.1107/S1600536809034035
_journal_volume 65
_journal_year 2009
_chemical_formula_iupac 'C23 H19 N3 O2'
_chemical_formula_moiety 'C23 H19 N3 O2'
_chemical_formula_sum 'C23 H19 N3 O2'
_chemical_formula_weight 369.41
_chemical_name_systematic
;
5-Benzoyl-<i>N</i>,4-diphenyl-4,5-dihydro-1<i>H</i>-pyrazole-3-carboxamide
;
_space_group_IT_number 14
_symmetry_cell_setting monoclinic
_symmetry_space_group_name_Hall '-P 2yn'
_symmetry_space_group_name_H-M 'P 1 21/n 1'
_atom_sites_solution_hydrogens geom
_atom_sites_solution_primary direct
_atom_sites_solution_secondary difmap
_audit_creation_method SHELXL-97
_cell_angle_alpha 90.00
_cell_angle_beta 92.753(5)
_cell_angle_gamma 90.00
_cell_formula_units_Z 4
_cell_length_a 5.809(3)
_cell_length_b 10.717(5)
_cell_length_c 29.428(7)
_cell_measurement_reflns_used 11458
_cell_measurement_temperature 293(2)
_cell_measurement_theta_max 62.6691
_cell_measurement_theta_min 2.9979
_cell_volume 1829.9(13)
_computing_cell_refinement 'CrysAlis RED (Oxford Diffraction, 2007)'
_computing_data_collection 'CrysAlis CCD (Oxford Diffraction, 2007)'
_computing_data_reduction 'CrysAlis RED (Oxford Diffraction, 2007)'
_computing_molecular_graphics 'ORTEP-3 (Farrugia, 1997)'
_computing_publication_material 'SHELXL97 (Sheldrick, 2008)'
_computing_structure_refinement 'SHELXL97 (Sheldrick, 2008)'
_computing_structure_solution 'SHELXS97 (Sheldrick, 2008)'
_diffrn_ambient_temperature 295(2)
_diffrn_detector_area_resol_mean 15.9149
_diffrn_measured_fraction_theta_full 0.996
_diffrn_measured_fraction_theta_max 0.996
_diffrn_measurement_device_type 'Oxford Diffraction Gemini S Ultra'
_diffrn_measurement_method \w
_diffrn_radiation_monochromator mirror
_diffrn_radiation_source 'Ultra (Cu) X-ray Source'
_diffrn_radiation_type CuK\a
_diffrn_radiation_wavelength 1.54184
_diffrn_reflns_av_R_equivalents 0.0314
_diffrn_reflns_av_sigmaI/netI 0.0155
_diffrn_reflns_limit_h_max 6
_diffrn_reflns_limit_h_min -6
_diffrn_reflns_limit_k_max 12
_diffrn_reflns_limit_k_min -12
_diffrn_reflns_limit_l_max 33
_diffrn_reflns_limit_l_min -33
_diffrn_reflns_number 27720
_diffrn_reflns_theta_full 62.71
_diffrn_reflns_theta_max 62.71
_diffrn_reflns_theta_min 3.01
_diffrn_standards_interval_count 0
_diffrn_standards_interval_time 0
_diffrn_standards_number 0
_exptl_absorpt_coefficient_mu 0.701
_exptl_absorpt_correction_T_max 0.8725
_exptl_absorpt_correction_T_min 0.7864
_exptl_absorpt_correction_type multi-scan
_exptl_absorpt_process_details '(CrysAlis RED; Oxford Diffraction, 2007)'
_exptl_crystal_colour colorless
_exptl_crystal_density_diffrn 1.341
_exptl_crystal_density_method 'not measured'
_exptl_crystal_description block
_exptl_crystal_F_000 776
_exptl_crystal_size_max 0.36
_exptl_crystal_size_mid 0.24
_exptl_crystal_size_min 0.20
_refine_diff_density_max 0.155
_refine_diff_density_min -0.154
_refine_ls_extinction_method none
_refine_ls_goodness_of_fit_ref 1.001
_refine_ls_hydrogen_treatment mixed
_refine_ls_matrix_type full
_refine_ls_number_parameters 261
_refine_ls_number_reflns 2929
_refine_ls_number_restraints 2
_refine_ls_restrained_S_all 1.000
_refine_ls_R_factor_all 0.0426
_refine_ls_R_factor_gt 0.0337
_refine_ls_shift/su_max 0.001
_refine_ls_shift/su_mean 0.000
_refine_ls_structure_factor_coef Fsqd
_refine_ls_weighting_details 'calc w=1/[\s^2^(Fo^2^)+(0.0012P)^2^+1.114P] where P=(Fo^2^+2Fc^2^)/3'
_refine_ls_weighting_scheme calc
_refine_ls_wR_factor_gt 0.0632
_refine_ls_wR_factor_ref 0.0656
_reflns_number_gt 2390
_reflns_number_total 2929
_reflns_threshold_expression I>2\s(I)
_cod_data_source_file xu2571.cif
_cod_data_source_block I
_cod_original_sg_symbol_H-M 'P 21/n'
_cod_database_code 2223229
_cod_database_fobs_code 2223229

loop_
_symmetry_equiv_pos_as_xyz
'x, y, z'
'-x+1/2, y+1/2, -z+1/2'
'-x, -y, -z'
'x-1/2, -y-1/2, z-1/2'

loop_
_atom_site_type_symbol
_atom_site_label
_atom_site_fract_x
_atom_site_fract_y
_atom_site_fract_z
_atom_site_U_iso_or_equiv
_atom_site_adp_type
_atom_site_calc_flag
_atom_site_refinement_flags
_atom_site_occupancy
_atom_site_disorder_assembly
_atom_site_disorder_group
O O2 0.5592(2) 0.44501(12) 0.90247(4) 0.0526(3) Uani d . 1 . .
N N1 0.9367(3) 0.50816(14) 0.90580(5) 0.0445(4) Uani d D 1 . .
N N2 1.0040(2) 0.35676(13) 0.83258(4) 0.0414(3) Uani d . 1 . .
O O1 0.7319(2) 0.41770(11) 0.74559(4) 0.0547(3) Uani d . 1 . .
C C4 0.4434(3) 0.27270(15) 0.72408(5) 0.0351(4) Uani d . 1 . .
C C18 0.9446(3) 0.59203(15) 0.94313(5) 0.0397(4) Uani d . 1 . .
N N3 1.0026(2) 0.26477(14) 0.79899(5) 0.0425(4) Uani d D 1 . .
C C9 0.6458(3) 0.25420(14) 0.83326(5) 0.0325(3) Uani d . 1 . .
H H9 0.4906 0.2885 0.8277 0.039 Uiso calc R 1 . .
C C10 0.6433(3) 0.14494(14) 0.86613(5) 0.0336(4) Uani d . 1 . .
C C8 0.7622(3) 0.22873(15) 0.78770(5) 0.0350(4) Uani d . 1 . .
H H8 0.7501 0.1407 0.7789 0.042 Uiso calc R 1 . .
C C17 0.7560(3) 0.43921(15) 0.88959(5) 0.0388(4) Uani d . 1 . .
C C3 0.3815(3) 0.14837(16) 0.71876(6) 0.0474(4) Uani d . 1 . .
H H3 0.4705 0.0863 0.7330 0.057 Uiso calc R 1 . .
C C16 0.8112(3) 0.35355(14) 0.85194(5) 0.0357(4) Uani d . 1 . .
C C7 0.6522(3) 0.31416(15) 0.75101(5) 0.0370(4) Uani d . 1 . .
C C15 0.8272(3) 0.06224(16) 0.87032(6) 0.0436(4) Uani d . 1 . .
H H15 0.9505 0.0706 0.8515 0.052 Uiso calc R 1 . .
C C23 0.7730(3) 0.59886(16) 0.97404(6) 0.0461(4) Uani d . 1 . .
H H23 0.6404 0.5508 0.9699 0.055 Uiso calc R 1 . .
C C14 0.8282(3) -0.03262(17) 0.90231(7) 0.0540(5) Uani d . 1 . .
H H14 0.9514 -0.0880 0.9047 0.065 Uiso calc R 1 . .
C C20 1.1647(4) 0.74369(18) 0.98647(6) 0.0554(5) Uani d . 1 . .
H H20 1.2964 0.7925 0.9906 0.067 Uiso calc R 1 . .
C C21 0.9955(4) 0.75011(18) 1.01741(6) 0.0540(5) Uani d . 1 . .
H H21 1.0125 0.8029 1.0424 0.065 Uiso calc R 1 . .
C C6 0.1133(3) 0.3315(2) 0.67649(6) 0.0572(5) Uani d . 1 . .
H H6 0.0228 0.3932 0.6624 0.069 Uiso calc R 1 . .
C C11 0.4622(3) 0.13108(16) 0.89459(6) 0.0447(4) Uani d . 1 . .
H H11 0.3377 0.1856 0.8921 0.054 Uiso calc R 1 . .
C C5 0.3068(3) 0.36379(17) 0.70260(6) 0.0471(4) Uani d . 1 . .
H H5 0.3467 0.4474 0.7059 0.056 Uiso calc R 1 . .
C C19 1.1410(3) 0.66527(17) 0.94917(6) 0.0493(5) Uani d . 1 . .
H H19 1.2560 0.6616 0.9283 0.059 Uiso calc R 1 . .
C C22 0.8001(3) 0.67782(18) 1.01115(6) 0.0524(5) Uani d . 1 . .
H H22 0.6854 0.6821 1.0321 0.063 Uiso calc R 1 . .
C C2 0.1871(3) 0.11665(19) 0.69215(7) 0.0597(5) Uani d . 1 . .
H H2 0.1468 0.0332 0.6884 0.072 Uiso calc R 1 . .
C C13 0.6475(4) -0.04517(19) 0.93055(7) 0.0585(5) Uani d . 1 . .
H H13 0.6489 -0.1086 0.9521 0.070 Uiso calc R 1 . .
C C1 0.0535(3) 0.2077(2) 0.67127(7) 0.0588(5) Uani d . 1 . .
H H1 -0.0773 0.1858 0.6536 0.071 Uiso calc R 1 . .
C C12 0.4647(4) 0.03661(19) 0.92674(6) 0.0569(5) Uani d . 1 . .
H H12 0.3426 0.0284 0.9458 0.068 Uiso calc R 1 . .
H H4 1.072(2) 0.4961(18) 0.8932(6) 0.055(6) Uiso d D 1 . .
H H18 1.081(3) 0.2914(16) 0.7754(5) 0.052(6) Uiso d D 1 . .

loop_
_atom_site_aniso_label
_atom_site_aniso_U_11
_atom_site_aniso_U_22
_atom_site_aniso_U_33
_atom_site_aniso_U_12
_atom_site_aniso_U_13
_atom_site_aniso_U_23
O2 0.0470(8) 0.0564(8) 0.0546(8) -0.0019(6) 0.0049(6) -0.0169(6)
N1 0.0482(10) 0.0448(9) 0.0408(8) -0.0093(7) 0.0058(7) -0.0109(7)
N2 0.0417(9) 0.0438(8) 0.0385(8) -0.0059(7) -0.0007(7) -0.0024(6)
O1 0.0634(9) 0.0401(7) 0.0600(8) -0.0133(6) -0.0054(6) 0.0091(6)
C4 0.0389(9) 0.0372(9) 0.0296(8) 0.0019(7) 0.0045(7) 0.0002(7)
C18 0.0509(11) 0.0331(9) 0.0345(9) -0.0008(8) -0.0038(8) -0.0024(7)
N3 0.0363(8) 0.0521(9) 0.0394(8) -0.0017(7) 0.0055(7) -0.0060(7)
C9 0.0314(9) 0.0322(8) 0.0340(8) 0.0003(7) 0.0005(7) -0.0013(7)
C10 0.0373(9) 0.0311(8) 0.0320(8) -0.0046(7) -0.0033(7) -0.0025(7)
C8 0.0362(9) 0.0339(9) 0.0347(8) -0.0004(7) 0.0007(7) -0.0035(7)
C17 0.0495(11) 0.0323(9) 0.0344(9) -0.0019(8) -0.0009(8) 0.0007(7)
C3 0.0482(11) 0.0372(10) 0.0557(11) 0.0059(8) -0.0086(9) -0.0029(8)
C16 0.0402(10) 0.0318(9) 0.0348(9) -0.0027(7) 0.0000(7) 0.0003(7)
C7 0.0424(10) 0.0350(9) 0.0340(9) 0.0003(8) 0.0068(7) -0.0022(7)
C15 0.0411(10) 0.0415(10) 0.0479(10) -0.0001(8) -0.0021(8) 0.0024(8)
C23 0.0501(11) 0.0460(10) 0.0420(10) -0.0053(9) 0.0005(8) -0.0055(8)
C14 0.0543(12) 0.0438(11) 0.0621(12) 0.0029(9) -0.0148(10) 0.0086(9)
C20 0.0600(13) 0.0489(11) 0.0562(12) -0.0122(10) -0.0095(10) -0.0089(9)
C21 0.0704(14) 0.0464(11) 0.0441(10) 0.0033(10) -0.0085(10) -0.0125(9)
C6 0.0568(13) 0.0617(13) 0.0520(12) 0.0123(10) -0.0089(10) 0.0111(10)
C11 0.0454(11) 0.0433(10) 0.0456(10) -0.0008(8) 0.0049(8) 0.0025(8)
C5 0.0542(12) 0.0412(10) 0.0457(10) 0.0020(9) 0.0014(9) 0.0092(8)
C19 0.0525(12) 0.0487(11) 0.0467(10) -0.0082(9) 0.0028(9) -0.0064(9)
C22 0.0597(13) 0.0557(12) 0.0419(10) 0.0039(10) 0.0030(9) -0.0082(9)
C2 0.0556(13) 0.0461(11) 0.0758(14) 0.0002(10) -0.0145(11) -0.0150(10)
C13 0.0739(15) 0.0499(12) 0.0503(11) -0.0119(11) -0.0105(10) 0.0170(9)
C1 0.0491(12) 0.0708(14) 0.0549(12) 0.0069(10) -0.0138(9) -0.0100(10)
C12 0.0642(14) 0.0582(12) 0.0490(11) -0.0101(11) 0.0111(10) 0.0104(10)

loop_
_atom_type_symbol
_atom_type_description
_atom_type_scat_dispersion_real
_atom_type_scat_dispersion_imag
_atom_type_scat_source
C C 0.0181 0.0091 'International Tables Vol C Tables 4.2.6.8 and 6.1.1.4'
H H 0.0000 0.0000 'International Tables Vol C Tables 4.2.6.8 and 6.1.1.4'
N N 0.0311 0.0180 'International Tables Vol C Tables 4.2.6.8 and 6.1.1.4'
O O 0.0492 0.0322 'International Tables Vol C Tables 4.2.6.8 and 6.1.1.4'

loop_
_geom_angle_atom_site_label_1
_geom_angle_atom_site_label_2
_geom_angle_atom_site_label_3
_geom_angle_site_symmetry_1
_geom_angle_site_symmetry_3
_geom_angle
_geom_angle_publ_flag
C17 N1 C18 . . 127.97(16) ?
C17 N1 H4 . . 117.2(12) ?
C18 N1 H4 . . 114.6(13) ?
C16 N2 N3 . . 108.71(13) ?
C3 C4 C5 . . 118.93(16) ?
C3 C4 C7 . . 123.26(15) ?
C5 C4 C7 . . 117.80(15) ?
C23 C18 C19 . . 119.96(16) ?
C23 C18 N1 . . 123.06(16) ?
C19 C18 N1 . . 116.91(16) ?
N2 N3 C8 . . 108.57(13) ?
N2 N3 H18 . . 109.8(12) ?
C8 N3 H18 . . 114.9(12) ?
C10 C9 C16 . . 109.58(13) ?
C10 C9 C8 . . 115.57(13) ?
C16 C9 C8 . . 98.12(12) ?
C10 C9 H9 . . 111.0 ?
C16 C9 H9 . . 111.0 ?
C8 C9 H9 . . 111.0 ?
C11 C10 C15 . . 118.77(16) ?
C11 C10 C9 . . 119.93(15) ?
C15 C10 C9 . . 121.17(15) ?
N3 C8 C7 . . 111.19(13) ?
N3 C8 C9 . . 101.93(12) ?
C7 C8 C9 . . 108.60(13) ?
N3 C8 H8 . . 111.6 ?
C7 C8 H8 . . 111.6 ?
C9 C8 H8 . . 111.6 ?
O2 C17 N1 . . 125.75(16) ?
O2 C17 C16 . . 120.06(15) ?
N1 C17 C16 . . 114.16(16) ?
C2 C3 C4 . . 119.96(17) ?
C2 C3 H3 . . 120.0 ?
C4 C3 H3 . . 120.0 ?
N2 C16 C17 . . 122.66(15) ?
N2 C16 C9 . . 114.14(14) ?
C17 C16 C9 . . 123.20(15) ?
O1 C7 C4 . . 120.64(15) ?
O1 C7 C8 . . 119.30(15) ?
C4 C7 C8 . . 119.99(14) ?
C14 C15 C10 . . 120.45(18) ?
C14 C15 H15 . . 119.8 ?
C10 C15 H15 . . 119.8 ?
C18 C23 C22 . . 119.52(18) ?
C18 C23 H23 . . 120.2 ?
C22 C23 H23 . . 120.2 ?
C13 C14 C15 . . 120.24(18) ?
C13 C14 H14 . . 119.9 ?
C15 C14 H14 . . 119.9 ?
C21 C20 C19 . . 120.62(19) ?
C21 C20 H20 . . 119.7 ?
C19 C20 H20 . . 119.7 ?
C20 C21 C22 . . 119.59(18) ?
C20 C21 H21 . . 120.2 ?
C22 C21 H21 . . 120.2 ?
C5 C6 C1 . . 119.95(18) ?
C5 C6 H6 . . 120.0 ?
C1 C6 H6 . . 120.0 ?
C10 C11 C12 . . 120.56(18) ?
C10 C11 H11 . . 119.7 ?
C12 C11 H11 . . 119.7 ?
C6 C5 C4 . . 120.72(18) ?
C6 C5 H5 . . 119.6 ?
C4 C5 H5 . . 119.6 ?
C20 C19 C18 . . 119.61(18) ?
C20 C19 H19 . . 120.2 ?
C18 C19 H19 . . 120.2 ?
C21 C22 C23 . . 120.70(19) ?
C21 C22 H22 . . 119.6 ?
C23 C22 H22 . . 119.6 ?
C1 C2 C3 . . 120.43(19) ?
C1 C2 H2 . . 119.8 ?
C3 C2 H2 . . 119.8 ?
C14 C13 C12 . . 119.73(18) ?
C14 C13 H13 . . 120.1 ?
C12 C13 H13 . . 120.1 ?
C2 C1 C6 . . 120.00(19) ?
C2 C1 H1 . . 120.0 ?
C6 C1 H1 . . 120.0 ?
C13 C12 C11 . . 120.24(19) ?
C13 C12 H12 . . 119.9 ?
C11 C12 H12 . . 119.9 ?

loop_
_geom_bond_atom_site_label_1
_geom_bond_atom_site_label_2
_geom_bond_site_symmetry_2
_geom_bond_distance
_geom_bond_publ_flag
O2 C17 . 1.223(2) ?
N1 C17 . 1.352(2) ?
N1 C18 . 1.418(2) ?
N1 H4 . 0.895(9) ?
N2 C16 . 1.281(2) ?
N2 N3 . 1.3959(19) ?
O1 C7 . 1.216(2) ?
C4 C3 . 1.387(2) ?
C4 C5 . 1.391(2) ?
C4 C7 . 1.485(2) ?
C18 C23 . 1.383(2) ?
C18 C19 . 1.390(2) ?
N3 C8 . 1.471(2) ?
N3 H18 . 0.896(9) ?
C9 C10 . 1.519(2) ?
C9 C16 . 1.519(2) ?
C9 C8 . 1.555(2) ?
C9 H9 . 0.9800 ?
C10 C11 . 1.384(2) ?
C10 C15 . 1.389(2) ?
C8 C7 . 1.532(2) ?
C8 H8 . 0.9800 ?
C17 C16 . 1.486(2) ?
C3 C2 . 1.385(3) ?
C3 H3 . 0.9300 ?
C15 C14 . 1.385(2) ?
C15 H15 . 0.9300 ?
C23 C22 . 1.385(2) ?
C23 H23 . 0.9300 ?
C14 C13 . 1.376(3) ?
C14 H14 . 0.9300 ?
C20 C21 . 1.373(3) ?
C20 C19 . 1.384(2) ?
C20 H20 . 0.9300 ?
C21 C22 . 1.379(3) ?
C21 H21 . 0.9300 ?
C6 C5 . 1.375(3) ?
C6 C1 . 1.379(3) ?
C6 H6 . 0.9300 ?
C11 C12 . 1.385(2) ?
C11 H11 . 0.9300 ?
C5 H5 . 0.9300 ?
C19 H19 . 0.9300 ?
C22 H22 . 0.9300 ?
C2 C1 . 1.373(3) ?
C2 H2 . 0.9300 ?
C13 C12 . 1.377(3) ?
C13 H13 . 0.9300 ?
C1 H1 . 0.9300 ?
C12 H12 . 0.9300 ?

loop_
_geom_hbond_atom_site_label_D
_geom_hbond_atom_site_label_H
_geom_hbond_atom_site_label_A
_geom_hbond_site_symmetry_A
_geom_hbond_distance_DH
_geom_hbond_distance_HA
_geom_hbond_distance_DA
_geom_hbond_angle_DHA
_geom_hbond_publ_flag
C3 H3 O1 2_646 0.93 2.56 3.468(4) 166 y
C8 H8 O1 2_646 0.98 2.50 3.475(4) 173 y

loop_
_geom_torsion_atom_site_label_1
_geom_torsion_atom_site_label_2
_geom_torsion_atom_site_label_3
_geom_torsion_atom_site_label_4
_geom_torsion_site_symmetry_1
_geom_torsion_site_symmetry_2
_geom_torsion_site_symmetry_3
_geom_torsion_site_symmetry_4
_geom_torsion
_geom_torsion_publ_flag
C17 N1 C18 C23 . . . . 11.9(3) ?
C17 N1 C18 C19 . . . . -171.13(17) ?
C16 N2 N3 C8 . . . . 18.98(18) ?
C16 C9 C10 C11 . . . . 102.37(17) ?
C8 C9 C10 C11 . . . . -147.97(15) ?
C16 C9 C10 C15 . . . . -73.52(19) ?
C8 C9 C10 C15 . . . . 36.1(2) ?
N2 N3 C8 C7 . . . . 86.75(16) ?
N2 N3 C8 C9 . . . . -28.81(16) ?
C10 C9 C8 N3 . . . . -90.48(15) ?
C16 C9 C8 N3 . . . . 25.84(14) ?
C10 C9 C8 C7 . . . . 152.07(13) ?
C16 C9 C8 C7 . . . . -91.60(14) ?
C18 N1 C17 O2 . . . . 6.2(3) ?
C18 N1 C17 C16 . . . . -175.71(16) ?
C5 C4 C3 C2 . . . . 0.4(3) ?
C7 C4 C3 C2 . . . . -178.35(17) ?
N3 N2 C16 C17 . . . . 179.69(14) ?
N3 N2 C16 C9 . . . . 0.10(19) ?
O2 C17 C16 N2 . . . . 169.36(16) ?
N1 C17 C16 N2 . . . . -8.8(2) ?
O2 C17 C16 C9 . . . . -11.1(2) ?
N1 C17 C16 C9 . . . . 170.74(14) ?
C10 C9 C16 N2 . . . . 103.60(16) ?
C8 C9 C16 N2 . . . . -17.29(17) ?
C10 C9 C16 C17 . . . . -75.98(19) ?
C8 C9 C16 C17 . . . . 163.12(14) ?
C3 C4 C7 O1 . . . . 161.11(17) ?
C5 C4 C7 O1 . . . . -17.6(2) ?
C3 C4 C7 C8 . . . . -22.0(2) ?
C5 C4 C7 C8 . . . . 159.26(15) ?
N3 C8 C7 O1 . . . . -22.7(2) ?
C9 C8 C7 O1 . . . . 88.68(18) ?
N3 C8 C7 C4 . . . . 160.37(13) ?
C9 C8 C7 C4 . . . . -88.26(17) ?
C11 C10 C15 C14 . . . . 0.3(2) ?
C9 C10 C15 C14 . . . . 176.24(15) ?
C19 C18 C23 C22 . . . . -0.8(3) ?
N1 C18 C23 C22 . . . . 176.05(17) ?
C10 C15 C14 C13 . . . . -0.6(3) ?
C19 C20 C21 C22 . . . . -0.1(3) ?
C15 C10 C11 C12 . . . . 0.2(3) ?
C9 C10 C11 C12 . . . . -175.83(16) ?
C1 C6 C5 C4 . . . . -0.2(3) ?
C3 C4 C5 C6 . . . . 0.0(3) ?
C7 C4 C5 C6 . . . . 178.84(16) ?
C21 C20 C19 C18 . . . . -0.3(3) ?
C23 C18 C19 C20 . . . . 0.7(3) ?
N1 C18 C19 C20 . . . . -176.31(17) ?
C20 C21 C22 C23 . . . . 0.0(3) ?
C18 C23 C22 C21 . . . . 0.4(3) ?
C4 C3 C2 C1 . . . . -0.6(3) ?
C15 C14 C13 C12 . . . . 0.4(3) ?
C3 C2 C1 C6 . . . . 0.4(3) ?
C5 C6 C1 C2 . . . . 0.0(3) ?
C14 C13 C12 C11 . . . . 0.1(3) ?
C10 C11 C12 C13 . . . . -0.4(3) ?
